data_4100499
_journal_name_full 'Journal of the American Chemical Society'
_journal_paper_doi 10.1021/ja0518171
_journal_year 2005
_chemical_formula_sum 'C40 H44 Cl2 Cr N O3'
_chemical_formula_weight 709.66
_space_group_IT_number 14
_symmetry_cell_setting monoclinic
_symmetry_space_group_name_Hall '-P 2yn'
_symmetry_space_group_name_H-M 'P 1 21/n 1'
_cell_angle_alpha 90.00
_cell_angle_beta 99.327(8)
_cell_angle_gamma 90.00
_cell_formula_units_Z 4
_cell_length_a 10.3635(12)
_cell_length_b 11.9949(17)
_cell_length_c 28.844(3)
_cell_measurement_temperature 183(2)
_cell_volume 3538.2(8)
_diffrn_ambient_temperature 183(2)
_exptl_crystal_density_diffrn 1.332
_cod_depositor_comments
;
The following automatic conversions were performed:
'_symmetry_cell_setting' value 'Monoclinic' changed to 'monoclinic'
according to '/home/saulius/struct/CIF-dictionaries/cif_core.dic'
dictionary named 'cif_core.dic' version 2.4.1 from 2010-06-29.

Automatic conversion script
Id: cif_fix_enum 1527 2010-12-29 10:47:43Z saulius 
;
_cod_original_sg_symbol_H-M 'P 21/n'
_cod_database_code 4100499

loop_
_symmetry_equiv_pos_as_xyz
'x, y, z'
'-x+1/2, y+1/2, -z+1/2'
'-x, -y, -z'
'x-1/2, -y-1/2, z-1/2'

loop_
_atom_site_label
_atom_site_type_symbol
_atom_site_fract_x
_atom_site_fract_y
_atom_site_fract_z
_atom_site_U_iso_or_equiv
_atom_site_adp_type
_atom_site_occupancy
_atom_site_symmetry_multiplicity
_atom_site_calc_flag
_atom_site_refinement_flags
_atom_site_disorder_assembly
_atom_site_disorder_group
Cr Cr 0.28291(10) 0.55793(6) 0.38581(3) 0.0414(3) Uani 1 1 d . . .
Cl1 Cl 0.50692(13) 0.58476(10) 0.40746(4) 0.0405(3) Uani 1 1 d . . .
Cl2 Cl 0.3187(2) 0.38897(11) 0.34936(5) 0.0707(6) Uani 1 1 d . . .
O1 O 0.2446(4) 0.6986(3) 0.41125(11) 0.0382(8) Uani 1 1 d . . .
C1 C 0.2887(5) 0.7334(4) 0.45433(16) 0.0337(11) Uani 1 1 d . . .
C2 C 0.3056(5) 0.8491(4) 0.46259(17) 0.0352(11) Uani 1 1 d . . .
C3 C 0.3527(6) 0.8856(4) 0.50784(18) 0.0415(12) Uani 1 1 d . . .
H3A H 0.3666 0.9632 0.5132 0.050 Uiso 1 1 calc R . .
C4 C 0.3801(6) 0.8121(4) 0.54563(18) 0.0453(13) Uani 1 1 d . . .
H4A H 0.4124 0.8392 0.5763 0.054 Uiso 1 1 calc R . .
C5 C 0.3598(6) 0.6995(4) 0.53797(17) 0.0428(13) Uani 1 1 d . . .
H5A H 0.3758 0.6491 0.5636 0.051 Uiso 1 1 calc R . .
C6 C 0.3155(5) 0.6589(4) 0.49251(17) 0.0380(12) Uani 1 1 d . . .
C7 C 0.2874(6) 0.5416(4) 0.48720(17) 0.0424(13) Uani 1 1 d . . .
H7A H 0.2903 0.4996 0.5153 0.051 Uiso 1 1 calc R . .
N7 N 0.2585(5) 0.4873(3) 0.44807(15) 0.0445(11) Uani 1 1 d . . .
C8 C 0.2063(6) 0.3718(4) 0.45059(19) 0.0523(15) Uani 1 1 d D A .
H8A H 0.1784 0.3447 0.4177 0.063 Uiso 1 1 calc R . .
C9 C 0.0898(7) 0.3628(5) 0.4762(3) 0.086(3) Uani 1 1 d DU . .
H9A H 0.0160 0.3234 0.4569 0.103 Uiso 0.632(18) 1 calc PR A 1
H9B H 0.0601 0.4372 0.4850 0.103 Uiso 0.632(18) 1 calc PR A 1
H9C H 0.0092 0.3750 0.4552 0.103 Uiso 0.368(18) 1 d PR A 2
H9D H 0.0968 0.4161 0.5013 0.103 Uiso 0.368(18) 1 d PR A 2
C10 C 0.1481(11) 0.2935(8) 0.5205(3) 0.081(4) Uani 0.632(18) 1 d PDU A 1
H10A H 0.1996 0.3412 0.5447 0.097 Uiso 0.632(18) 1 calc PR A 1
H10B H 0.0784 0.2555 0.5343 0.097 Uiso 0.632(18) 1 calc PR A 1
C11 C 0.2339(11) 0.2109(8) 0.5009(5) 0.089(5) Uani 0.632(18) 1 d PDU A 1
H11A H 0.2927 0.1709 0.5259 0.107 Uiso 0.632(18) 1 calc PR A 1
H11B H 0.1826 0.1565 0.4796 0.107 Uiso 0.632(18) 1 calc PR A 1
C10' C 0.0945(12) 0.2473(10) 0.4944(6) 0.060(6) Uiso 0.368(18) 1 d PDU A 2
H10C H 0.0726 0.1914 0.4691 0.071 Uiso 0.368(18) 1 calc PR A 2
H10D H 0.0377 0.2368 0.5186 0.071 Uiso 0.368(18) 1 calc PR A 2
C11' C 0.2397(13) 0.247(2) 0.5154(7) 0.119(11) Uiso 0.368(18) 1 d PDU A 2
H11C H 0.2700 0.1703 0.5245 0.143 Uiso 0.368(18) 1 calc PR A 2
H11D H 0.2575 0.2960 0.5432 0.143 Uiso 0.368(18) 1 calc PR A 2
C12 C 0.3056(6) 0.2906(5) 0.4752(3) 0.081(2) Uani 1 1 d DU . .
H12A H 0.3494 0.2506 0.4521 0.097 Uiso 0.632(18) 1 calc PR A 1
H12B H 0.3729 0.3305 0.4974 0.097 Uiso 0.632(18) 1 calc PR A 1
H12C H 0.3853 0.3288 0.4874 0.097 Uiso 0.368(18) 1 d PR A 2
H12D H 0.3243 0.2330 0.4542 0.097 Uiso 0.368(18) 1 d PR A 2
C14 C 0.2770(5) 0.9312(4) 0.42290(17) 0.0366(11) Uani 1 1 d . . .
C15 C 0.3744(5) 0.9559(4) 0.39555(17) 0.0372(12) Uani 1 1 d . . .
C16 C 0.4974(6) 0.8992(4) 0.40133(18) 0.0449(13) Uani 1 1 d . . .
H16A H 0.5152 0.8426 0.4245 0.054 Uiso 1 1 calc R . .
C17 C 0.5888(6) 0.9246(5) 0.37453(19) 0.0479(13) Uani 1 1 d . . .
H17A H 0.6694 0.8852 0.3791 0.057 Uiso 1 1 calc R . .
C18 C 0.5666(6) 1.0085(5) 0.3399(2) 0.0515(15) Uani 1 1 d . . .
H18A H 0.6322 1.0258 0.3216 0.062 Uiso 1 1 calc R . .
C19 C 0.4509(6) 1.0645(5) 0.33292(19) 0.0465(13) Uani 1 1 d . . .
H19A H 0.4364 1.1208 0.3095 0.056 Uiso 1 1 calc R . .
C20 C 0.3517(5) 1.0405(4) 0.35996(17) 0.0392(12) Uani 1 1 d . . .
C21 C 0.2311(6) 1.0968(4) 0.35265(17) 0.0407(13) Uani 1 1 d . . .
H21A H 0.2164 1.1540 0.3296 0.049 Uiso 1 1 calc R . .
C22 C 0.1331(5) 1.0704(4) 0.37849(17) 0.0407(12) Uani 1 1 d . . .
C23 C 0.0101(6) 1.1270(5) 0.3711(2) 0.0511(15) Uani 1 1 d . . .
H23A H -0.0049 1.1844 0.3481 0.061 Uiso 1 1 calc R . .
C24 C -0.0857(6) 1.1007(5) 0.3960(2) 0.0577(16) Uani 1 1 d . . .
H24A H -0.1669 1.1391 0.3906 0.069 Uiso 1 1 calc R . .
C25 C -0.0636(6) 1.0144(5) 0.4308(2) 0.0523(15) Uani 1 1 d . . .
H25A H -0.1312 0.9953 0.4480 0.063 Uiso 1 1 calc R . .
C26 C 0.0513(6) 0.9598(5) 0.43937(19) 0.0448(13) Uani 1 1 d . . .
H26A H 0.0637 0.9033 0.4628 0.054 Uiso 1 1 calc R . .
C27 C 0.1549(5) 0.9854(4) 0.41391(17) 0.0367(12) Uani 1 1 d . . .
O30 O 0.0846(5) 0.5409(4) 0.36344(14) 0.0601(11) Uani 1 1 d . . .
C31 C -0.0145(7) 0.5936(6) 0.3851(3) 0.072(2) Uani 1 1 d . . .
H31A H -0.0159 0.6752 0.3799 0.087 Uiso 1 1 calc R . .
H31B H -0.0016 0.5785 0.4193 0.087 Uiso 1 1 calc R . .
C32 C -0.1386(9) 0.5392(11) 0.3601(5) 0.127(4) Uani 1 1 d . . .
H32A H -0.2141 0.5906 0.3582 0.152 Uiso 1 1 calc R . .
H32B H -0.1583 0.4700 0.3763 0.152 Uiso 1 1 calc R . .
C33 C -0.1064(12) 0.5137(12) 0.3111(4) 0.137(5) Uani 1 1 d . . .
H33A H -0.1614 0.4523 0.2958 0.165 Uiso 1 1 calc R . .
H33B H -0.1186 0.5804 0.2906 0.165 Uiso 1 1 calc R . .
C34 C 0.0259(10) 0.4823(8) 0.3208(3) 0.104(3) Uani 1 1 d . . .
H34A H 0.0709 0.5029 0.2943 0.124 Uiso 1 1 calc R . .
H34B H 0.0335 0.4007 0.3255 0.124 Uiso 1 1 calc R . .
O40 O 0.2828(5) 0.6397(3) 0.32254(13) 0.0566(11) Uani 1 1 d . . .
C41 C 0.3752(9) 0.6255(6) 0.2912(2) 0.072(2) Uani 1 1 d . . .
H41A H 0.3397 0.5756 0.2648 0.086 Uiso 1 1 calc R . .
H41B H 0.4578 0.5932 0.3079 0.086 Uiso 1 1 calc R . .
C42 C 0.3979(8) 0.7393(7) 0.2737(3) 0.074(2) Uani 1 1 d . . .
H42A H 0.4228 0.7363 0.2420 0.089 Uiso 1 1 calc R . .
H42B H 0.4675 0.7783 0.2952 0.089 Uiso 1 1 calc R . .
C43 C 0.2691(9) 0.7961(6) 0.2723(2) 0.071(2) Uani 1 1 d . . .
H43A H 0.2811 0.8768 0.2786 0.086 Uiso 1 1 calc R . .
H43B H 0.2134 0.7860 0.2413 0.086 Uiso 1 1 calc R . .
C44 C 0.2104(8) 0.7415(5) 0.3095(2) 0.0667(19) Uani 1 1 d . . .
H44A H 0.2153 0.7914 0.3371 0.080 Uiso 1 1 calc R . .
H44B H 0.1174 0.7241 0.2980 0.080 Uiso 1 1 calc R . .
C51 C 0.8532(6) 0.8719(5) 0.29702(17) 0.087(2) Uani 1 1 d G . .
H51A H 0.8612 0.9042 0.3274 0.104 Uiso 1 1 calc R . .
C52 C 0.7608(6) 0.7891(5) 0.2837(2) 0.099(3) Uani 1 1 d G . .
H52A H 0.7058 0.7647 0.3050 0.119 Uiso 1 1 calc R . .
C53 C 0.7490(6) 0.7418(4) 0.2392(2) 0.097(3) Uani 1 1 d G . .
H53A H 0.6859 0.6852 0.2301 0.116 Uiso 1 1 calc R . .
C54 C 0.8295(6) 0.7775(5) 0.20803(17) 0.097(3) Uani 1 1 d G . .
H54A H 0.8214 0.7452 0.1776 0.116 Uiso 1 1 calc R . .
C55 C 0.9219(6) 0.8604(5) 0.2213(2) 0.097(3) Uani 1 1 d G . .
H55A H 0.9769 0.8847 0.2000 0.116 Uiso 1 1 calc R . .
C56 C 0.9337(5) 0.9076(4) 0.2658(2) 0.092(3) Uani 1 1 d G . .
H56A H 0.9968 0.9642 0.2749 0.110 Uiso 1 1 calc R . .

loop_
_atom_site_aniso_label
_atom_site_aniso_U_11
_atom_site_aniso_U_22
_atom_site_aniso_U_33
_atom_site_aniso_U_23
_atom_site_aniso_U_13
_atom_site_aniso_U_12
Cr 0.0656(6) 0.0308(4) 0.0285(4) 0.0000(3) 0.0093(4) -0.0079(4)
Cl1 0.0426(7) 0.0340(6) 0.0453(7) 0.0077(5) 0.0080(5) 0.0051(5)
Cl2 0.1399(17) 0.0326(7) 0.0457(8) -0.0085(6) 0.0336(9) -0.0113(8)
O1 0.051(2) 0.0362(18) 0.0268(17) 0.0005(14) 0.0036(15) -0.0057(16)
C1 0.038(3) 0.034(2) 0.029(2) -0.001(2) 0.007(2) -0.005(2)
C2 0.042(3) 0.031(2) 0.034(3) 0.000(2) 0.010(2) -0.001(2)
C3 0.056(4) 0.031(3) 0.038(3) -0.003(2) 0.009(2) -0.001(2)
C4 0.059(4) 0.045(3) 0.031(3) -0.006(2) 0.004(2) -0.006(3)
C5 0.054(3) 0.046(3) 0.029(3) 0.004(2) 0.008(2) -0.001(3)
C6 0.053(3) 0.035(3) 0.028(2) 0.003(2) 0.011(2) -0.005(2)
C7 0.060(4) 0.036(3) 0.032(3) 0.005(2) 0.011(2) -0.004(2)
N7 0.065(3) 0.035(2) 0.034(2) -0.0015(18) 0.010(2) -0.012(2)
C8 0.085(5) 0.035(3) 0.037(3) 0.001(2) 0.013(3) -0.016(3)
C9 0.062(5) 0.046(4) 0.153(8) -0.007(4) 0.028(5) -0.009(3)
C10 0.128(9) 0.063(6) 0.063(6) -0.004(5) 0.052(6) -0.041(6)
C11 0.111(8) 0.061(6) 0.084(7) 0.036(6) -0.019(6) -0.020(6)
C12 0.057(4) 0.040(3) 0.144(7) -0.006(4) 0.015(4) -0.001(3)
C14 0.047(3) 0.029(2) 0.034(2) -0.001(2) 0.009(2) -0.008(2)
C15 0.048(3) 0.029(2) 0.035(3) -0.002(2) 0.008(2) -0.004(2)
C16 0.058(4) 0.040(3) 0.038(3) 0.001(2) 0.010(3) -0.003(3)
C17 0.048(3) 0.049(3) 0.049(3) -0.006(3) 0.014(3) -0.004(3)
C18 0.056(4) 0.055(3) 0.047(3) -0.001(3) 0.020(3) -0.012(3)
C19 0.052(4) 0.048(3) 0.040(3) 0.005(2) 0.012(3) -0.011(3)
C20 0.046(3) 0.038(3) 0.034(3) -0.001(2) 0.006(2) -0.011(2)
C21 0.054(4) 0.033(3) 0.034(3) 0.005(2) 0.003(2) -0.008(2)
C22 0.051(3) 0.031(2) 0.038(3) -0.004(2) 0.001(2) -0.003(2)
C23 0.055(4) 0.044(3) 0.052(3) 0.007(2) 0.000(3) 0.004(3)
C24 0.050(4) 0.060(4) 0.063(4) -0.001(3) 0.007(3) 0.010(3)
C25 0.048(4) 0.060(4) 0.051(3) -0.001(3) 0.013(3) -0.004(3)
C26 0.046(3) 0.046(3) 0.044(3) -0.003(2) 0.011(2) -0.008(3)
C27 0.044(3) 0.031(2) 0.035(3) -0.001(2) 0.004(2) -0.004(2)
O30 0.069(3) 0.061(3) 0.045(2) -0.0017(19) -0.007(2) -0.023(2)
C31 0.062(5) 0.073(5) 0.077(5) 0.010(4) -0.005(4) -0.005(4)
C32 0.060(6) 0.157(10) 0.156(11) 0.026(9) -0.005(6) -0.030(6)
C33 0.114(9) 0.156(11) 0.121(9) -0.026(8) -0.043(8) -0.029(8)
C34 0.121(8) 0.112(7) 0.063(5) -0.007(4) -0.027(5) -0.060(6)
O40 0.092(3) 0.044(2) 0.037(2) 0.0059(16) 0.022(2) 0.001(2)
C41 0.103(6) 0.068(4) 0.051(4) 0.009(3) 0.031(4) 0.007(4)
C42 0.081(5) 0.092(5) 0.053(4) 0.005(4) 0.018(4) -0.030(4)
C43 0.114(7) 0.054(4) 0.047(4) 0.013(3) 0.015(4) -0.008(4)
C44 0.097(5) 0.056(4) 0.046(3) 0.022(3) 0.010(3) 0.005(4)
C51 0.073(5) 0.092(6) 0.095(6) -0.033(5) 0.015(5) 0.009(5)
C52 0.091(7) 0.104(7) 0.109(7) -0.021(6) 0.031(6) -0.005(5)
C53 0.079(6) 0.091(6) 0.117(8) -0.029(6) 0.006(5) -0.009(5)
C54 0.099(7) 0.083(6) 0.102(7) -0.031(5) 0.000(6) 0.027(5)
C55 0.069(6) 0.106(7) 0.120(8) -0.016(6) 0.032(5) 0.015(5)
C56 0.057(5) 0.101(6) 0.117(7) -0.032(6) 0.010(5) -0.001(4)

loop_
_geom_bond_atom_site_label_1
_geom_bond_atom_site_label_2
_geom_bond_distance
_geom_bond_site_symmetry_2
_geom_bond_publ_flag
Cr O1 1.907(3) . ?
Cr N7 2.038(4) . ?
Cr O30 2.062(5) . ?
Cr O40 2.071(4) . ?
Cr Cl1 2.3266(16) . ?
Cr Cl2 2.3402(16) . ?
O1 C1 1.320(6) . ?
C1 C6 1.410(7) . ?
C1 C2 1.414(7) . ?
C2 C3 1.388(7) . ?
C2 C14 1.503(7) . ?
C3 C4 1.395(8) . ?
C4 C5 1.379(8) . ?
C5 C6 1.404(7) . ?
C6 C7 1.441(7) . ?
C7 N7 1.295(7) . ?
N7 C8 1.493(7) . ?
C8 C12 1.509(7) . ?
C8 C9 1.517(7) . ?
C9 C10' 1.481(9) . ?
C9 C10 1.562(8) . ?
C10 C11 1.501(9) . ?
C11 C12 1.481(8) . ?
C10' C11' 1.528(9) . ?
C11' C12 1.530(9) . ?
C14 C27 1.409(8) . ?
C14 C15 1.410(7) . ?
C15 C16 1.430(8) . ?
C15 C20 1.435(7) . ?
C16 C17 1.351(8) . ?
C17 C18 1.410(8) . ?
C18 C19 1.361(9) . ?
C19 C20 1.417(8) . ?
C20 C21 1.405(8) . ?
C21 C22 1.391(8) . ?
C22 C23 1.429(8) . ?
C22 C27 1.435(7) . ?
C23 C24 1.354(9) . ?
C24 C25 1.432(9) . ?
C25 C26 1.346(9) . ?
C26 C27 1.429(8) . ?
O30 C31 1.433(9) . ?
O30 C34 1.462(8) . ?
C31 C32 1.516(12) . ?
C32 C33 1.536(17) . ?
C33 C34 1.405(16) . ?
O40 C41 1.431(8) . ?
O40 C44 1.450(8) . ?
C41 C42 1.488(10) . ?
C42 C43 1.494(12) . ?
C43 C44 1.470(9) . ?
C51 C52 1.3900 . ?
C51 C56 1.3900 . ?
C52 C53 1.3900 . ?
C53 C54 1.3900 . ?
C54 C55 1.3900 . ?
C55 C56 1.3900 . ?
